data_1545146
loop_
_publ_author_name
'Lii, Kwang-Hwa'
'Liu, Wei-Chuan'

_publ_section_title
;
 RbVOPO4 and CsVOPO4, two vanadyl(IV) orthophosphates with an intersecting
 tunnel structure and discrete VO5 pyramids
;
_journal_name_full 'Journal of Solid State Chemistry'
_journal_page_first 38
_journal_page_last 44
_journal_paper_doi 10.1006/jssc.1993.1076
_journal_volume 103
_journal_year 1993
_chemical_formula_sum 'Cs O5 P V'
_chemical_formula_weight 294.818
_space_group_IT_number 19
_symmetry_cell_setting orthorhombic
_symmetry_Int_Tables_number 19
_symmetry_space_group_name_Hall 'P 2ac 2ab'
_symmetry_space_group_name_H-M 'P 21 21 21'
_cell_angle_alpha 90.
_cell_angle_beta 90.
_cell_angle_gamma 90.
_cell_formula_units_Z 4
_cell_length_a 7.3665(15)
_cell_length_b 7.6146(15)
_cell_length_c 9.8035(17)
_cell_volume 549.91(18)
_diffrn_ambient_temperature 296
_diffrn_radiation_probe x-ray
_diffrn_radiation_type MoK\a
_diffrn_radiation_wavelength 0.7093
_exptl_absorpt_coefficient_mu 8.751
_exptl_crystal_density_diffrn 3.561
_exptl_crystal_F_000 532
_refine_ls_goodness_of_fit_ref 1.53
_refine_ls_number_parameters 74
_refine_ls_number_reflns 663
_refine_ls_R_factor_gt 0.029
_refine_ls_wR_factor_gt 0.026
_cod_data_source_file JSSC-1993-103-38-44-2.cif
_cod_data_source_block CsVOPO4
_cod_database_code 1545146

loop_
_symmetry_equiv_pos_site_id
_symmetry_equiv_pos_as_xyz
1 x,y,z
2 1/2-x,-y,1/2+z
3 1/2+x,1/2-y,-z
4 -x,1/2+y,1/2-z

loop_
_atom_site_label
_atom_site_type_symbol
_atom_site_thermal_displace_type
_atom_site_fract_x
_atom_site_fract_y
_atom_site_fract_z
_atom_site_occupancy
_atom_site_U_iso_or_equiv
_atom_site_calc_flag
_atom_site_refinement_flags
_atom_site_disorder_assembly
_atom_site_disorder_group
V V Uiso 0.8878(3) 0.5720(2) -0.04166(15) 1.000 0.014(8) . . . .
P P Uiso 0.6580(3) 0.6306(4) 0.1545(3) 1.000 0.0136(11) . . . .
O1 O Uiso 0.6585(10) 0.4860(10) 0.0418(7) 1.000 0.018(4) . . . .
O2 O Uiso 1.0506(9) 0.4611(11) 0.0202(8) 1.000 0.023(4) . . . .
O3 O Uiso 0.9840(9) 0.7616(10) -0.1575(8) 1.000 0.020(4) . . . .
O4 O Uiso 0.8233(9) 0.7407(9) 0.1086(6) 1.000 0.018(4) . . . .
O5 O Uiso 0.8054(9) 0.4496(10) -0.2053(7) 1.000 0.023(4) . . . .
Cs Cs Uiso 0.87100(9) 0.13496(9) 0.16473(7) 1.000 0.0219(4) . . . .

loop_
_geom_angle_atom_site_label_1
_geom_angle_atom_site_label_2
_geom_angle_atom_site_label_3
_geom_angle
_geom_angle_site_symmetry_1
_geom_angle_site_symmetry_2
_geom_angle_site_symmetry_3
_geom_angle_publ_flag
O1 V O2 108.0(4) . . . yes
O1 V O3 141.7(3) . . . yes
O1 V O4 73.0(3) . . . yes
O1 V O5 85.2(3) . . . yes
O2 V O3 109.8(4) . . . yes
O2 V O4 103.8(4) . . . yes
O2 V O5 107.2(4) . . . yes
O3 V O4 92.2(3) . . . yes
O3 V O5 89.3(3) . . . yes
O4 V O5 146.4(3) . . . yes
O1 P O4 100.1(4) . . . yes
O1 P O5 110.8(4) . . 2_665 yes
O1 P O3 113.4(4) . . 3_465 yes
O4 P O5 109.9(4) . . 2_665 yes
O3 P O4 112.1(4) 3_465 . . yes
O3 P O5 110.3(4) 3_465 . 2_665 yes
V O1 P 93.5(4) . . . yes
V O3 P 133.4(5) . . 3_565 yes
V O4 P 93.0(3) . . . yes
V O5 P 151.1(4) . . 2_664 yes

loop_
_geom_bond_atom_site_label_1
_geom_bond_atom_site_label_2
_geom_bond_distance
_geom_bond_site_symmetry_1
_geom_bond_site_symmetry_2
_geom_bond_publ_flag
V O1 1.988(8) . . yes
V O2 1.587(8) . . yes
V O3 1.969(8) . . yes
V O4 2.011(7) . . yes
V O5 1.952(7) . . yes
P O1 1.560(8) . . yes
P O4 1.545(7) . . yes
P O5 1.528(8) . 2_665 yes
P O3 1.522(7) . 3_465 yes

loop_
_geom_torsion_atom_site_label_1
_geom_torsion_atom_site_label_2
_geom_torsion_atom_site_label_3
_geom_torsion_atom_site_label_4
_geom_torsion
_geom_torsion_site_symmetry_1
_geom_torsion_site_symmetry_2
_geom_torsion_site_symmetry_3
_geom_torsion_site_symmetry_4
_geom_torsion_publ_flag
O2 V O1 P 95.3(4) . . . . no
O3 V O1 P -75.4(6) . . . . no
O4 V O1 P -4.1(3) . . . . no
O5 V O1 P -158.2(4) . . . . no
O1 V O3 P 140.2(6) . . . 3_565 no
O2 V O3 P -30.4(8) . . . 3_565 no
O4 V O3 P 75.1(7) . . . 3_565 no
O5 V O3 P -138.4(7) . . . 3_565 no
O1 V O4 P 4.1(3) . . . . no
O2 V O4 P -100.9(4) . . . . no
O3 V O4 P 148.1(3) . . . . no
O5 V O4 P 56.0(6) . . . . no
O1 V O5 P -163.2(10) . . . 2_664 no
O2 V O5 P -55.8(11) . . . 2_664 no
O3 V O5 P 54.8(10) . . . 2_664 no
O4 V O5 P 147.8(8) . . . 2_664 no
O4 P O1 V 5.1(4) . . . . no
O5 P O1 V -110.7(4) 2_665 . . . no
O3 P O1 V 124.7(4) 3_465 . . . no
O1 P O4 V -5.1(4) . . . . no
O5 P O4 V 111.5(4) 2_665 . . . no
O3 P O4 V -125.5(4) 3_465 . . . no
O1 P O5 V -81.8(10) . . 2_665 2_665 no
O4 P O5 V 168.6(9) . . 2_665 2_665 no
O1 P O3 V -75.9(7) . . 3_465 3_465 no
O4 P O3 V 36.5(8) . . 3_465 3_465 no
